data_7151657
loop_
_publ_author_name
'Mei, Haibo'
'Xiong, Yiwen'
'Han, Jianlin'
'Pan, Yi'

_publ_section_title
;
 A facile process for the asymmetric synthesis of
 \b-trifluoromethylated \b-amino ketones via addition of ketone
 enolates to sulfinylimine.
;
_journal_issue 5
_journal_name_full 'Organic &amp; biomolecular chemistry'
_journal_page_first 1402
_journal_page_last 1406
_journal_paper_doi 10.1039/C0OB00586J
_journal_volume 9
_journal_year 2011
_chemical_absolute_configuration unk
_chemical_formula_moiety 'C14 H18 F3 N O2 S'
_chemical_formula_sum 'C14 H18 F3 N O2 S'
_chemical_formula_weight 321.35
_chemical_melting_point 147.0(10)
_chemical_name_common
;
(S)-2-methyl-N-((S)-1,1,1-trifluoro-4-oxo-4-phenylbutan-2-yl)
propane-2-sulfinamide
;
_chemical_name_systematic
;
(S)-2-methyl-N-((S)-1,1,1-trifluoro-4-oxo-4-phenylbutan-2-yl)
propane-2-sulfinamide
;
_space_group_IT_number 19
_symmetry_cell_setting orthorhombic
_symmetry_space_group_name_Hall 'P 2ac 2ab'
_symmetry_space_group_name_H-M 'P 21 21 21'
_atom_sites_solution_hydrogens geom
_atom_sites_solution_primary direct
_atom_sites_solution_secondary difmap
_audit_creation_method SHELXL-97
_cell_angle_alpha 90.00
_cell_angle_beta 90.00
_cell_angle_gamma 90.00
_cell_formula_units_Z 8
_cell_length_a 10.9351(14)
_cell_length_b 11.7459(15)
_cell_length_c 24.978(3)
_cell_measurement_reflns_used 4337
_cell_measurement_temperature 291(2)
_cell_measurement_theta_max 45.929
_cell_measurement_theta_min 4.760
_cell_volume 3208.2(7)
_computing_cell_refinement 'Bruker SMART'
_computing_data_collection 'Bruker SMART'
_computing_data_reduction 'Bruker SAINT'
_computing_molecular_graphics 'Bruker SHELXTL'
_computing_publication_material 'Bruker SHELXTL'
_computing_structure_refinement 'Bruker SHELXTL'
_computing_structure_solution 'Bruker SHELXTL'
_diffrn_ambient_temperature 291(2)
_diffrn_measured_fraction_theta_full 0.998
_diffrn_measured_fraction_theta_max 0.998
_diffrn_measurement_device_type 'Bruker Smart Apex CCD'
_diffrn_measurement_method 'phi and omega scans'
_diffrn_radiation_monochromator graphite
_diffrn_radiation_source 'sealed tube'
_diffrn_radiation_type MoK\a
_diffrn_radiation_wavelength 0.71073
_diffrn_reflns_av_R_equivalents 0.0603
_diffrn_reflns_av_sigmaI/netI 0.0628
_diffrn_reflns_limit_h_max 13
_diffrn_reflns_limit_h_min -13
_diffrn_reflns_limit_k_max 14
_diffrn_reflns_limit_k_min -14
_diffrn_reflns_limit_l_max 30
_diffrn_reflns_limit_l_min -17
_diffrn_reflns_number 17456
_diffrn_reflns_theta_full 26.00
_diffrn_reflns_theta_max 26.00
_diffrn_reflns_theta_min 1.92
_exptl_absorpt_coefficient_mu 0.235
_exptl_absorpt_correction_T_max 0.9501
_exptl_absorpt_correction_T_min 0.9371
_exptl_absorpt_correction_type multi-scan
_exptl_absorpt_process_details 'SADABS; Bruker, 2000'
_exptl_crystal_colour colourless
_exptl_crystal_density_diffrn 1.331
_exptl_crystal_density_method 'not measured'
_exptl_crystal_description block
_exptl_crystal_F_000 1344
_exptl_crystal_size_max 0.28
_exptl_crystal_size_mid 0.24
_exptl_crystal_size_min 0.22
_refine_diff_density_max 0.141
_refine_diff_density_min -0.115
_refine_diff_density_rms 0.025
_refine_ls_abs_structure_details 'Flack H D (1983), Acta Cryst. A39, 876-881'
_refine_ls_abs_structure_Flack 0.06(5)
_refine_ls_extinction_method none
_refine_ls_goodness_of_fit_ref 0.980
_refine_ls_hydrogen_treatment constr
_refine_ls_matrix_type full
_refine_ls_number_parameters 385
_refine_ls_number_reflns 6290
_refine_ls_number_restraints 0
_refine_ls_restrained_S_all 0.980
_refine_ls_R_factor_all 0.0657
_refine_ls_R_factor_gt 0.0348
_refine_ls_shift/su_max 0.000
_refine_ls_shift/su_mean 0.000
_refine_ls_structure_factor_coef Fsqd
_refine_ls_weighting_details 'calc w=1/[\s^2^(Fo^2^)+(0.001P)^2^] where P=(Fo^2^+2Fc^2^)/3'
_refine_ls_weighting_scheme calc
_refine_ls_wR_factor_gt 0.0557
_refine_ls_wR_factor_ref 0.0592
_reflns_number_gt 4010
_reflns_number_total 6290
_reflns_threshold_expression >2sigma(I)
_cod_data_source_file C0OB00586J.TXT
_cod_data_source_block xx
_cod_depositor_comments
;
The following automatic conversions were performed:
'_symmetry_cell_setting' value 'Orthorhombic' changed to 'orthorhombic'
according to '/home/saulius/struct/CIF-dictionaries/cif_core.dic'
dictionary named 'cif_core.dic' version 2.4.1 from 2010-06-29.

Automatic conversion script
Id: cif_fix_enum 1555 2011-01-17 13:19:09Z saulius 

The following automatic conversions were performed:

'_chemical_melting_point' value '146-148' was changed to '147.0(10)'
- the average value was taken and precision was estimated.

Automatic conversion script
Id: cif_fix_values 1569 2011-02-09 13:29:24Z adriana 
;
_cod_original_cell_volume 3208.3(7)
_cod_original_sg_symbol_H-M 'P212121 '
_cod_database_code 7151657

loop_
_symmetry_equiv_pos_as_xyz
'x, y, z'
'-x+1/2, -y, z+1/2'
'-x, y+1/2, -z+1/2'
'x+1/2, -y+1/2, -z'

loop_
_atom_site_label
_atom_site_type_symbol
_atom_site_fract_x
_atom_site_fract_y
_atom_site_fract_z
_atom_site_U_iso_or_equiv
_atom_site_adp_type
_atom_site_occupancy
_atom_site_symmetry_multiplicity
_atom_site_calc_flag
_atom_site_refinement_flags
_atom_site_disorder_assembly
_atom_site_disorder_group
C1 C 0.4375(2) 0.0450(2) 0.22532(9) 0.0646(7) Uani 1 1 d . . .
C2 C 0.3776(3) 0.1351(2) 0.24914(11) 0.0906(9) Uani 1 1 d . . .
H2 H 0.3971 0.2090 0.2389 0.109 Uiso 1 1 calc R . .
C3 C 0.2896(3) 0.1179(4) 0.28776(13) 0.1109(11) Uani 1 1 d . . .
H3 H 0.2493 0.1796 0.3030 0.133 Uiso 1 1 calc R . .
C4 C 0.2623(3) 0.0104(4) 0.30332(12) 0.1112(11) Uani 1 1 d . . .
H4 H 0.2031 -0.0014 0.3294 0.133 Uiso 1 1 calc R . .
C5 C 0.3212(3) -0.0816(3) 0.28091(12) 0.0984(9) Uani 1 1 d . . .
H5 H 0.3027 -0.1551 0.2921 0.118 Uiso 1 1 calc R . .
C6 C 0.4079(2) -0.0637(2) 0.24166(10) 0.0752(7) Uani 1 1 d . . .
H6 H 0.4469 -0.1257 0.2260 0.090 Uiso 1 1 calc R . .
C7 C 0.5289(3) 0.0687(2) 0.18343(10) 0.0683(7) Uani 1 1 d . . .
C8 C 0.6031(2) -0.02757(19) 0.16098(8) 0.0656(7) Uani 1 1 d . . .
H8A H 0.5492 -0.0911 0.1535 0.079 Uiso 1 1 calc R . .
H8B H 0.6615 -0.0523 0.1878 0.079 Uiso 1 1 calc R . .
C9 C 0.6721(2) 0.0036(2) 0.10994(8) 0.0621(6) Uani 1 1 d . . .
H9 H 0.7028 0.0815 0.1140 0.074 Uiso 1 1 calc R . .
C10 C 0.7809(3) -0.0737(3) 0.10194(12) 0.0898(9) Uani 1 1 d . . .
C11 C 0.4504(2) 0.1046(2) -0.00784(9) 0.0666(7) Uani 1 1 d . . .
C12 C 0.4084(2) -0.0093(2) -0.02903(10) 0.0838(8) Uani 1 1 d . . .
H12A H 0.4066 -0.0636 -0.0003 0.126 Uiso 1 1 calc R . .
H12B H 0.4639 -0.0349 -0.0562 0.126 Uiso 1 1 calc R . .
H12C H 0.3279 -0.0017 -0.0440 0.126 Uiso 1 1 calc R . .
C13 C 0.3726(3) 0.1468(2) 0.03834(10) 0.1038(10) Uani 1 1 d . . .
H13A H 0.2935 0.1685 0.0252 0.156 Uiso 1 1 calc R . .
H13B H 0.4114 0.2113 0.0547 0.156 Uiso 1 1 calc R . .
H13C H 0.3637 0.0872 0.0643 0.156 Uiso 1 1 calc R . .
C14 C 0.4548(3) 0.1917(2) -0.05294(10) 0.1099(11) Uani 1 1 d . . .
H14A H 0.4996 0.1609 -0.0826 0.165 Uiso 1 1 calc R . .
H14B H 0.4944 0.2597 -0.0405 0.165 Uiso 1 1 calc R . .
H14C H 0.3730 0.2096 -0.0642 0.165 Uiso 1 1 calc R . .
C15 C 0.1792(2) 0.34940(19) 0.18694(8) 0.0525(6) Uani 1 1 d . . .
C16 C 0.0896(3) 0.3811(2) 0.22328(10) 0.0758(8) Uani 1 1 d . . .
H16 H 0.0960 0.4505 0.2410 0.091 Uiso 1 1 calc R . .
C17 C -0.0076(3) 0.3121(3) 0.23342(12) 0.0952(10) Uani 1 1 d . . .
H17 H -0.0673 0.3354 0.2576 0.114 Uiso 1 1 calc R . .
C18 C -0.0185(3) 0.2093(3) 0.20863(12) 0.0942(9) Uani 1 1 d . . .
H18 H -0.0849 0.1624 0.2159 0.113 Uiso 1 1 calc R . .
C19 C 0.0694(3) 0.1756(2) 0.17278(12) 0.0886(9) Uani 1 1 d . . .
H19 H 0.0627 0.1055 0.1557 0.106 Uiso 1 1 calc R . .
C20 C 0.1674(2) 0.24549(19) 0.16213(9) 0.0683(7) Uani 1 1 d . . .
H20 H 0.2266 0.2221 0.1378 0.082 Uiso 1 1 calc R . .
C21 C 0.2837(2) 0.42748(19) 0.17781(9) 0.0524(6) Uani 1 1 d . . .
C22 C 0.36487(19) 0.40710(17) 0.12979(8) 0.0530(5) Uani 1 1 d . . .
H22A H 0.3150 0.3827 0.0998 0.064 Uiso 1 1 calc R . .
H22B H 0.4223 0.3465 0.1379 0.064 Uiso 1 1 calc R . .
C23 C 0.43525(18) 0.51380(17) 0.11422(8) 0.0502(5) Uani 1 1 d . . .
H23 H 0.4722 0.5455 0.1467 0.060 Uiso 1 1 calc R . .
C24 C 0.5356(2) 0.4875(2) 0.07553(11) 0.0669(7) Uani 1 1 d . . .
C25 C 0.1960(2) 0.76597(18) 0.09976(9) 0.0630(6) Uani 1 1 d . . .
C26 C 0.1172(2) 0.6891(2) 0.13428(10) 0.0821(8) Uani 1 1 d . . .
H26A H 0.0347 0.7171 0.1345 0.123 Uiso 1 1 calc R . .
H26B H 0.1486 0.6884 0.1702 0.123 Uiso 1 1 calc R . .
H26C H 0.1185 0.6132 0.1200 0.123 Uiso 1 1 calc R . .
C27 C 0.1861(3) 0.88976(19) 0.11837(11) 0.1061(10) Uani 1 1 d . . .
H27A H 0.1036 0.9158 0.1137 0.159 Uiso 1 1 calc R . .
H27B H 0.2403 0.9364 0.0975 0.159 Uiso 1 1 calc R . .
H27C H 0.2082 0.8947 0.1555 0.159 Uiso 1 1 calc R . .
C28 C 0.1657(2) 0.75623(19) 0.04061(9) 0.0785(8) Uani 1 1 d . . .
H28A H 0.1658 0.6775 0.0303 0.118 Uiso 1 1 calc R . .
H28B H 0.2258 0.7968 0.0201 0.118 Uiso 1 1 calc R . .
H28C H 0.0863 0.7883 0.0341 0.118 Uiso 1 1 calc R . .
F1 F 0.85771(15) -0.06701(17) 0.14399(6) 0.1373(7) Uani 1 1 d . . .
F2 F 0.75070(17) -0.18204(17) 0.09754(7) 0.1152(6) Uani 1 1 d . . .
F3 F 0.84571(15) -0.04745(17) 0.05933(6) 0.1300(7) Uani 1 1 d . . .
F4 F 0.60962(13) 0.40459(12) 0.09200(5) 0.0864(4) Uani 1 1 d . . .
F5 F 0.49430(14) 0.45545(13) 0.02782(6) 0.0970(5) Uani 1 1 d . . .
F6 F 0.60708(14) 0.57840(13) 0.06697(6) 0.1009(5) Uani 1 1 d . . .
N1 N 0.59146(16) 0.00174(15) 0.06450(7) 0.0589(5) Uani 1 1 d . . .
H1 H 0.5336 -0.0477 0.0628 0.071 Uiso 1 1 calc R . .
N2 N 0.35337(16) 0.59759(13) 0.09234(6) 0.0532(5) Uani 1 1 d . . .
H2A H 0.3014 0.5776 0.0683 0.064 Uiso 1 1 calc R . .
O1 O 0.5457(2) 0.16509(15) 0.16772(8) 0.1090(7) Uani 1 1 d . . .
O2 O 0.67787(13) 0.04476(12) -0.03007(6) 0.0705(5) Uani 1 1 d . . .
O3 O 0.30356(15) 0.50561(14) 0.20844(6) 0.0754(5) Uani 1 1 d . . .
O4 O 0.42801(15) 0.80277(13) 0.07541(8) 0.0904(6) Uani 1 1 d . . .
S1 S 0.60989(6) 0.09436(5) 0.01563(2) 0.05810(16) Uani 1 1 d . . .
S2 S 0.35695(6) 0.72982(5) 0.11225(3) 0.06337(18) Uani 1 1 d . . .

loop_
_atom_site_aniso_label
_atom_site_aniso_U_11
_atom_site_aniso_U_22
_atom_site_aniso_U_33
_atom_site_aniso_U_23
_atom_site_aniso_U_13
_atom_site_aniso_U_12
C1 0.0691(18) 0.0735(18) 0.0512(15) -0.0007(15) -0.0135(14) 0.0115(15)
C2 0.104(2) 0.098(2) 0.0703(18) -0.0099(17) -0.0125(19) 0.031(2)
C3 0.098(3) 0.150(3) 0.085(2) -0.017(2) 0.000(2) 0.050(3)
C4 0.077(2) 0.178(4) 0.079(2) 0.007(3) 0.0043(18) 0.014(3)
C5 0.081(2) 0.125(3) 0.089(2) 0.009(2) 0.004(2) -0.011(2)
C6 0.0657(19) 0.089(2) 0.0706(17) -0.0003(16) -0.0011(15) 0.0004(16)
C7 0.085(2) 0.0659(17) 0.0535(16) 0.0024(15) -0.0093(15) -0.0024(16)
C8 0.0733(17) 0.0712(16) 0.0524(14) 0.0045(13) -0.0021(14) -0.0039(15)
C9 0.0615(16) 0.0721(15) 0.0526(14) 0.0042(13) -0.0067(14) -0.0147(14)
C10 0.061(2) 0.132(3) 0.076(2) 0.018(2) -0.0040(18) -0.004(2)
C11 0.0646(17) 0.0719(15) 0.0632(15) 0.0101(15) 0.0100(14) 0.0189(14)
C12 0.0603(17) 0.106(2) 0.0848(18) -0.0054(18) -0.0175(15) 0.0022(17)
C13 0.093(2) 0.118(2) 0.1006(19) -0.0019(18) 0.032(2) 0.0377(19)
C14 0.118(3) 0.114(2) 0.098(2) 0.043(2) 0.0030(19) 0.036(2)
C15 0.0574(16) 0.0534(14) 0.0466(14) 0.0109(12) 0.0014(12) 0.0075(13)
C16 0.084(2) 0.0714(17) 0.0718(17) 0.0023(15) 0.0227(17) 0.0026(17)
C17 0.091(2) 0.101(2) 0.094(2) 0.013(2) 0.0413(19) 0.002(2)
C18 0.084(2) 0.088(2) 0.111(3) 0.029(2) 0.022(2) -0.0149(19)
C19 0.090(2) 0.0630(16) 0.113(2) 0.0137(18) 0.016(2) -0.0094(18)
C20 0.0704(18) 0.0605(16) 0.0739(16) 0.0085(15) 0.0159(14) 0.0008(14)
C21 0.0538(15) 0.0551(15) 0.0482(14) 0.0076(12) -0.0041(12) 0.0061(13)
C22 0.0510(13) 0.0524(12) 0.0554(13) 0.0057(12) 0.0016(12) 0.0044(12)
C23 0.0420(13) 0.0545(13) 0.0541(13) 0.0052(12) -0.0038(12) -0.0009(11)
C24 0.0516(16) 0.0755(18) 0.0736(19) 0.0169(17) 0.0039(15) 0.0014(16)
C25 0.0571(16) 0.0507(14) 0.0812(17) -0.0062(13) -0.0040(14) 0.0005(12)
C26 0.0646(17) 0.0865(17) 0.0952(18) -0.0022(16) 0.0149(17) 0.0060(16)
C27 0.094(2) 0.0633(16) 0.161(3) -0.022(2) -0.010(2) 0.0100(16)
C28 0.0696(18) 0.0760(17) 0.0900(19) 0.0153(15) -0.0174(16) 0.0014(14)
F1 0.0743(11) 0.237(2) 0.1011(11) 0.0214(14) -0.0276(11) 0.0128(14)
F2 0.1042(14) 0.1176(14) 0.1236(15) 0.0040(13) 0.0132(11) 0.0394(12)
F3 0.0720(11) 0.222(2) 0.0964(11) 0.0421(13) 0.0225(10) 0.0159(12)
F4 0.0609(9) 0.0960(9) 0.1023(10) 0.0161(9) 0.0117(8) 0.0261(9)
F5 0.0898(11) 0.1384(13) 0.0627(9) -0.0023(10) 0.0120(9) 0.0175(10)
F6 0.0699(10) 0.0985(11) 0.1344(12) 0.0282(10) 0.0333(10) -0.0073(10)
N1 0.0569(12) 0.0635(11) 0.0565(11) 0.0068(10) -0.0037(10) -0.0180(10)
N2 0.0529(11) 0.0465(10) 0.0601(10) 0.0012(9) -0.0146(9) -0.0040(10)
O1 0.167(2) 0.0632(11) 0.0963(14) 0.0106(12) 0.0215(14) 0.0001(14)
O2 0.0640(11) 0.0897(11) 0.0577(9) 0.0034(9) 0.0179(9) 0.0073(9)
O3 0.0858(13) 0.0844(11) 0.0559(10) -0.0121(10) 0.0022(9) -0.0139(11)
O4 0.0673(12) 0.0580(9) 0.1459(15) 0.0225(11) -0.0024(12) -0.0185(9)
S1 0.0634(4) 0.0559(3) 0.0550(3) 0.0023(3) 0.0091(3) -0.0070(3)
S2 0.0600(4) 0.0492(3) 0.0809(4) -0.0040(4) -0.0136(4) -0.0079(3)

loop_
_atom_type_symbol
_atom_type_description
_atom_type_scat_dispersion_real
_atom_type_scat_dispersion_imag
_atom_type_scat_source
C C 0.0033 0.0016 'International Tables Vol C Tables 4.2.6.8 and 6.1.1.4'
H H 0.0000 0.0000 'International Tables Vol C Tables 4.2.6.8 and 6.1.1.4'
N N 0.0061 0.0033 'International Tables Vol C Tables 4.2.6.8 and 6.1.1.4'
O O 0.0106 0.0060 'International Tables Vol C Tables 4.2.6.8 and 6.1.1.4'
F F 0.0171 0.0103 'International Tables Vol C Tables 4.2.6.8 and 6.1.1.4'
S S 0.1246 0.1234 'International Tables Vol C Tables 4.2.6.8 and 6.1.1.4'

loop_
_geom_angle_atom_site_label_1
_geom_angle_atom_site_label_2
_geom_angle_atom_site_label_3
_geom_angle
_geom_angle_site_symmetry_1
_geom_angle_site_symmetry_3
_geom_angle_publ_flag
C6 C1 C2 118.1(3) . . ?
C6 C1 C7 123.0(3) . . ?
C2 C1 C7 118.9(3) . . ?
C3 C2 C1 121.4(3) . . ?
C3 C2 H2 119.3 . . ?
C1 C2 H2 119.3 . . ?
C4 C3 C2 119.5(3) . . ?
C4 C3 H3 120.3 . . ?
C2 C3 H3 120.3 . . ?
C3 C4 C5 120.8(3) . . ?
C3 C4 H4 119.6 . . ?
C5 C4 H4 119.6 . . ?
C4 C5 C6 119.4(3) . . ?
C4 C5 H5 120.3 . . ?
C6 C5 H5 120.3 . . ?
C1 C6 C5 120.8(3) . . ?
C1 C6 H6 119.6 . . ?
C5 C6 H6 119.6 . . ?
O1 C7 C1 120.6(2) . . ?
O1 C7 C8 120.1(2) . . ?
C1 C7 C8 119.3(2) . . ?
C7 C8 C9 113.53(19) . . ?
C7 C8 H8A 108.9 . . ?
C9 C8 H8A 108.9 . . ?
C7 C8 H8B 108.9 . . ?
C9 C8 H8B 108.9 . . ?
H8A C8 H8B 107.7 . . ?
N1 C9 C10 111.7(2) . . ?
N1 C9 C8 110.66(18) . . ?
C10 C9 C8 110.9(2) . . ?
N1 C9 H9 107.8 . . ?
C10 C9 H9 107.8 . . ?
C8 C9 H9 107.8 . . ?
F3 C10 F2 107.1(3) . . ?
F3 C10 F1 106.4(2) . . ?
F2 C10 F1 106.1(3) . . ?
F3 C10 C9 113.0(3) . . ?
F2 C10 C9 113.2(2) . . ?
F1 C10 C9 110.7(3) . . ?
C12 C11 C13 112.7(2) . . ?
C12 C11 C14 110.2(2) . . ?
C13 C11 C14 111.1(2) . . ?
C12 C11 S1 109.97(16) . . ?
C13 C11 S1 108.05(18) . . ?
C14 C11 S1 104.43(19) . . ?
C11 C12 H12A 109.5 . . ?
C11 C12 H12B 109.5 . . ?
H12A C12 H12B 109.5 . . ?
C11 C12 H12C 109.5 . . ?
H12A C12 H12C 109.5 . . ?
H12B C12 H12C 109.5 . . ?
C11 C13 H13A 109.5 . . ?
C11 C13 H13B 109.5 . . ?
H13A C13 H13B 109.5 . . ?
C11 C13 H13C 109.5 . . ?
H13A C13 H13C 109.5 . . ?
H13B C13 H13C 109.5 . . ?
C11 C14 H14A 109.5 . . ?
C11 C14 H14B 109.5 . . ?
H14A C14 H14B 109.5 . . ?
C11 C14 H14C 109.5 . . ?
H14A C14 H14C 109.5 . . ?
H14B C14 H14C 109.5 . . ?
C20 C15 C16 117.8(2) . . ?
C20 C15 C21 123.5(2) . . ?
C16 C15 C21 118.6(2) . . ?
C17 C16 C15 121.0(2) . . ?
C17 C16 H16 119.5 . . ?
C15 C16 H16 119.5 . . ?
C16 C17 C18 120.8(3) . . ?
C16 C17 H17 119.6 . . ?
C18 C17 H17 119.6 . . ?
C17 C18 C19 119.5(3) . . ?
C17 C18 H18 120.3 . . ?
C19 C18 H18 120.3 . . ?
C18 C19 C20 120.0(3) . . ?
C18 C19 H19 120.0 . . ?
C20 C19 H19 120.0 . . ?
C15 C20 C19 121.0(2) . . ?
C15 C20 H20 119.5 . . ?
C19 C20 H20 119.5 . . ?
O3 C21 C15 120.5(2) . . ?
O3 C21 C22 121.0(2) . . ?
C15 C21 C22 118.5(2) . . ?
C21 C22 C23 111.68(18) . . ?
C21 C22 H22A 109.3 . . ?
C23 C22 H22A 109.3 . . ?
C21 C22 H22B 109.3 . . ?
C23 C22 H22B 109.3 . . ?
H22A C22 H22B 107.9 . . ?
N2 C23 C24 110.66(18) . . ?
N2 C23 C22 110.24(16) . . ?
C24 C23 C22 111.50(18) . . ?
N2 C23 H23 108.1 . . ?
C24 C23 H23 108.1 . . ?
C22 C23 H23 108.1 . . ?
F5 C24 F4 106.0(2) . . ?
F5 C24 F6 106.3(2) . . ?
F4 C24 F6 106.1(2) . . ?
F5 C24 C23 112.9(2) . . ?
F4 C24 C23 113.4(2) . . ?
F6 C24 C23 111.5(2) . . ?
C26 C25 C28 112.59(19) . . ?
C26 C25 C27 110.6(2) . . ?
C28 C25 C27 110.6(2) . . ?
C26 C25 S2 108.06(16) . . ?
C28 C25 S2 110.92(17) . . ?
C27 C25 S2 103.66(17) . . ?
C25 C26 H26A 109.5 . . ?
C25 C26 H26B 109.5 . . ?
H26A C26 H26B 109.5 . . ?
C25 C26 H26C 109.5 . . ?
H26A C26 H26C 109.5 . . ?
H26B C26 H26C 109.5 . . ?
C25 C27 H27A 109.5 . . ?
C25 C27 H27B 109.5 . . ?
H27A C27 H27B 109.5 . . ?
C25 C27 H27C 109.5 . . ?
H27A C27 H27C 109.5 . . ?
H27B C27 H27C 109.5 . . ?
C25 C28 H28A 109.5 . . ?
C25 C28 H28B 109.5 . . ?
H28A C28 H28B 109.5 . . ?
C25 C28 H28C 109.5 . . ?
H28A C28 H28C 109.5 . . ?
H28B C28 H28C 109.5 . . ?
C9 N1 S1 120.01(15) . . ?
C9 N1 H1 120.0 . . ?
S1 N1 H1 120.0 . . ?
C23 N2 S2 121.39(14) . . ?
C23 N2 H2A 119.3 . . ?
S2 N2 H2A 119.3 . . ?
O2 S1 N1 111.87(9) . . ?
O2 S1 C11 104.79(10) . . ?
N1 S1 C11 99.37(10) . . ?
O4 S2 N2 112.02(10) . . ?
O4 S2 C25 105.30(10) . . ?
N2 S2 C25 98.36(10) . . ?

loop_
_geom_bond_atom_site_label_1
_geom_bond_atom_site_label_2
_geom_bond_distance
_geom_bond_site_symmetry_2
_geom_bond_publ_flag
C1 C6 1.378(3) . ?
C1 C2 1.380(3) . ?
C1 C7 1.474(3) . ?
C2 C3 1.377(4) . ?
C2 H2 0.9300 . ?
C3 C4 1.354(4) . ?
C3 H3 0.9300 . ?
C4 C5 1.377(4) . ?
C4 H4 0.9300 . ?
C5 C6 1.380(3) . ?
C5 H5 0.9300 . ?
C6 H6 0.9300 . ?
C7 O1 1.213(3) . ?
C7 C8 1.500(3) . ?
C8 C9 1.526(3) . ?
C8 H8A 0.9700 . ?
C8 H8B 0.9700 . ?
C9 N1 1.438(2) . ?
C9 C10 1.510(4) . ?
C9 H9 0.9800 . ?
C10 F3 1.315(3) . ?
C10 F2 1.319(3) . ?
C10 F1 1.347(3) . ?
C11 C12 1.510(3) . ?
C11 C13 1.516(3) . ?
C11 C14 1.523(3) . ?
C11 S1 1.844(3) . ?
C12 H12A 0.9600 . ?
C12 H12B 0.9600 . ?
C12 H12C 0.9600 . ?
C13 H13A 0.9600 . ?
C13 H13B 0.9600 . ?
C13 H13C 0.9600 . ?
C14 H14A 0.9600 . ?
C14 H14B 0.9600 . ?
C14 H14C 0.9600 . ?
C15 C20 1.375(3) . ?
C15 C16 1.387(3) . ?
C15 C21 1.483(3) . ?
C16 C17 1.360(3) . ?
C16 H16 0.9300 . ?
C17 C18 1.362(4) . ?
C17 H17 0.9300 . ?
C18 C19 1.372(4) . ?
C18 H18 0.9300 . ?
C19 C20 1.376(3) . ?
C19 H19 0.9300 . ?
C20 H20 0.9300 . ?
C21 O3 1.214(2) . ?
C21 C22 1.511(3) . ?
C22 C23 1.521(3) . ?
C22 H22A 0.9700 . ?
C22 H22B 0.9700 . ?
C23 N2 1.438(2) . ?
C23 C24 1.494(3) . ?
C23 H23 0.9800 . ?
C24 F5 1.329(3) . ?
C24 F4 1.332(3) . ?
C24 F6 1.341(3) . ?
C25 C26 1.517(3) . ?
C25 C28 1.519(3) . ?
C25 C27 1.530(3) . ?
C25 S2 1.837(2) . ?
C26 H26A 0.9600 . ?
C26 H26B 0.9600 . ?
C26 H26C 0.9600 . ?
C27 H27A 0.9600 . ?
C27 H27B 0.9600 . ?
C27 H27C 0.9600 . ?
C28 H28A 0.9600 . ?
C28 H28B 0.9600 . ?
C28 H28C 0.9600 . ?
N1 S1 1.6474(17) . ?
N1 H1 0.8600 . ?
N2 S2 1.6312(16) . ?
N2 H2A 0.8600 . ?
O2 S1 1.4816(15) . ?
O4 S2 1.4780(17) . ?

loop_
_geom_torsion_atom_site_label_1
_geom_torsion_atom_site_label_2
_geom_torsion_atom_site_label_3
_geom_torsion_atom_site_label_4
_geom_torsion
_geom_torsion_site_symmetry_1
_geom_torsion_site_symmetry_2
_geom_torsion_site_symmetry_3
_geom_torsion_site_symmetry_4
_geom_torsion_publ_flag
C6 C1 C2 C3 -0.7(4) . . . . ?
C7 C1 C2 C3 178.7(2) . . . . ?
C1 C2 C3 C4 0.9(5) . . . . ?
C2 C3 C4 C5 -0.1(5) . . . . ?
C3 C4 C5 C6 -0.8(5) . . . . ?
C2 C1 C6 C5 -0.3(4) . . . . ?
C7 C1 C6 C5 -179.7(2) . . . . ?
C4 C5 C6 C1 1.0(4) . . . . ?
C6 C1 C7 O1 174.8(3) . . . . ?
C2 C1 C7 O1 -4.7(4) . . . . ?
C6 C1 C7 C8 -6.4(4) . . . . ?
C2 C1 C7 C8 174.2(2) . . . . ?
O1 C7 C8 C9 -14.3(3) . . . . ?
C1 C7 C8 C9 166.9(2) . . . . ?
C7 C8 C9 N1 -78.8(2) . . . . ?
C7 C8 C9 C10 156.7(2) . . . . ?
N1 C9 C10 F3 58.3(3) . . . . ?
C8 C9 C10 F3 -177.8(2) . . . . ?
N1 C9 C10 F2 -63.6(3) . . . . ?
C8 C9 C10 F2 60.3(3) . . . . ?
N1 C9 C10 F1 177.4(2) . . . . ?
C8 C9 C10 F1 -58.6(3) . . . . ?
C20 C15 C16 C17 -0.9(4) . . . . ?
C21 C15 C16 C17 -179.5(2) . . . . ?
C15 C16 C17 C18 0.9(4) . . . . ?
C16 C17 C18 C19 -0.4(5) . . . . ?
C17 C18 C19 C20 0.0(4) . . . . ?
C16 C15 C20 C19 0.4(3) . . . . ?
C21 C15 C20 C19 178.9(2) . . . . ?
C18 C19 C20 C15 0.0(4) . . . . ?
C20 C15 C21 O3 -164.2(2) . . . . ?
C16 C15 C21 O3 14.3(3) . . . . ?
C20 C15 C21 C22 15.5(3) . . . . ?
C16 C15 C21 C22 -166.01(19) . . . . ?
O3 C21 C22 C23 -21.3(3) . . . . ?
C15 C21 C22 C23 158.99(18) . . . . ?
C21 C22 C23 N2 -69.9(2) . . . . ?
C21 C22 C23 C24 166.81(19) . . . . ?
N2 C23 C24 F5 -54.9(3) . . . . ?
C22 C23 C24 F5 68.2(3) . . . . ?
N2 C23 C24 F4 -175.59(19) . . . . ?
C22 C23 C24 F4 -52.5(3) . . . . ?
N2 C23 C24 F6 64.7(3) . . . . ?
C22 C23 C24 F6 -172.2(2) . . . . ?
C10 C9 N1 S1 -91.2(2) . . . . ?
C8 C9 N1 S1 144.70(16) . . . . ?
C24 C23 N2 S2 -103.9(2) . . . . ?
C22 C23 N2 S2 132.24(16) . . . . ?
C9 N1 S1 O2 98.59(17) . . . . ?
C9 N1 S1 C11 -151.23(18) . . . . ?
C12 C11 S1 O2 52.53(18) . . . . ?
C13 C11 S1 O2 175.88(16) . . . . ?
C14 C11 S1 O2 -65.72(18) . . . . ?
C12 C11 S1 N1 -63.20(18) . . . . ?
C13 C11 S1 N1 60.15(19) . . . . ?
C14 C11 S1 N1 178.55(16) . . . . ?
C23 N2 S2 O4 98.04(16) . . . . ?
C23 N2 S2 C25 -151.65(16) . . . . ?
C26 C25 S2 O4 176.93(15) . . . . ?
C28 C25 S2 O4 53.07(18) . . . . ?
C27 C25 S2 O4 -65.63(19) . . . . ?
C26 C25 S2 N2 61.27(16) . . . . ?
C28 C25 S2 N2 -62.59(17) . . . . ?
C27 C25 S2 N2 178.71(17) . . . . ?
